data_7048847
loop_
_publ_author_name
'Lin, Jian'
'Liu, Qi'
'Yue, Zenghui'
'Diefenbach, Kariem'
'Cheng, Liwei'
'Lin, Yuejian'
'Wang, Jian-Qiang'

_publ_section_title
;
 Expansion of the structural diversity of f-element bearing molybdate
 iodates: synthesis, structures, and optical properties.
;
_journal_issue 15
_journal_name_full 'Dalton transactions (Cambridge, England : 2003)'
_journal_page_first 4823
_journal_page_last 4829
_journal_paper_doi 10.1039/c8dt05120h
_journal_volume 48
_journal_year 2019
_chemical_formula_moiety IMo2O12Tm
_chemical_formula_sum 'I Mo2 O12 Tm'
_chemical_formula_weight 679.71
_chemical_melting_point ?
_chemical_name_common 'Thulium molybdate iodate'
_space_group_crystal_system monoclinic
_space_group_IT_number 14
_space_group_name_Hall '-P 2yn'
_space_group_name_H-M_alt 'P 1 21/n 1'
_symmetry_space_group_name_Hall '-P 2yn'
_symmetry_space_group_name_H-M 'P 1 21/n 1'
_audit_creation_method SHELXL-2014/7
_audit_update_record
;
2018-12-20 deposited with the CCDC.
2019-02-01 downloaded from the CCDC.
;
_cell_angle_alpha 90
_cell_angle_beta 92.284(2)
_cell_angle_gamma 90
_cell_formula_units_Z 4
_cell_length_a 7.5360(6)
_cell_length_b 11.3220(9)
_cell_length_c 11.1946(9)
_cell_measurement_reflns_used 2202
_cell_measurement_temperature 173(2)
_cell_measurement_theta_max 27.565
_cell_measurement_theta_min 3.249
_cell_volume 954.39(13)
_computing_cell_refinement 'Bruker SAINT'
_computing_data_collection 'Bruker APEX2'
_computing_data_reduction 'Bruker SAINT'
_computing_molecular_graphics 'Bruker SHELXTL'
_computing_publication_material 'Bruker SHELXTL'
_computing_structure_refinement 'SHELXL-2014/7 (Sheldrick, 2014)'
_diffrn_ambient_temperature 173(2)
_diffrn_measured_fraction_theta_full 0.998
_diffrn_measured_fraction_theta_max 0.997
_diffrn_measurement_device_type 'Bruker APEX-II'
_diffrn_measurement_method '0.5 wide w/ exposures'
_diffrn_radiation_type MoK\a
_diffrn_radiation_wavelength 0.71073
_diffrn_reflns_av_R_equivalents 0.0383
_diffrn_reflns_av_unetI/netI 0.0193
_diffrn_reflns_Laue_measured_fraction_full 0.998
_diffrn_reflns_Laue_measured_fraction_max 0.997
_diffrn_reflns_limit_h_max 9
_diffrn_reflns_limit_h_min -9
_diffrn_reflns_limit_k_max 14
_diffrn_reflns_limit_k_min -14
_diffrn_reflns_limit_l_max 14
_diffrn_reflns_limit_l_min -14
_diffrn_reflns_number 21351
_diffrn_reflns_point_group_measured_fraction_full 0.998
_diffrn_reflns_point_group_measured_fraction_max 0.997
_diffrn_reflns_theta_full 25.242
_diffrn_reflns_theta_max 27.565
_diffrn_reflns_theta_min 3.249
_diffrn_source 'Turbo X-ray Source'
_exptl_absorpt_coefficient_mu 15.096
_exptl_absorpt_correction_T_max 0.728
_exptl_absorpt_correction_T_min 0.420
_exptl_absorpt_correction_type multi-scan
_exptl_absorpt_process_details SHELTXPREP
_exptl_crystal_colour Colorless
_exptl_crystal_density_diffrn 4.730
_exptl_crystal_density_meas ?
_exptl_crystal_density_method 'Not measured'
_exptl_crystal_description Tablet
_exptl_crystal_F_000 1208
_exptl_crystal_size_max 0.07
_exptl_crystal_size_mid 0.05
_exptl_crystal_size_min 0.021
_refine_diff_density_max 1.103
_refine_diff_density_min -1.162
_refine_diff_density_rms 0.226
_refine_ls_extinction_coef 0.00252(10)
_refine_ls_extinction_expression Fc^*^=kFc[1+0.001xFc^2^\l^3^/sin(2\q)]^-1/4^
_refine_ls_extinction_method 'SHELXL-2014/7 (Sheldrick 2014'
_refine_ls_goodness_of_fit_ref 1.156
_refine_ls_hydrogen_treatment undef
_refine_ls_matrix_type full
_refine_ls_number_parameters 146
_refine_ls_number_reflns 2202
_refine_ls_number_restraints 0
_refine_ls_restrained_S_all 1.156
_refine_ls_R_factor_all 0.0171
_refine_ls_R_factor_gt 0.0161
_refine_ls_shift/su_max 0.001
_refine_ls_shift/su_mean 0.000
_refine_ls_structure_factor_coef Fsqd
_refine_ls_weighting_details 'w=1/[\s^2^(Fo^2^)+(0.0146P)^2^+2.9943P] where P=(Fo^2^+2Fc^2^)/3'
_refine_ls_weighting_scheme calc
_refine_ls_wR_factor_gt 0.0387
_refine_ls_wR_factor_ref 0.0390
_reflns_Friedel_coverage 0.000
_reflns_number_gt 2139
_reflns_number_total 2202
_reflns_threshold_expression 'I > 2\s(I)'
_cod_data_source_file c8dt05120h2.cif
_cod_data_source_block Tm
_cod_depositor_comments
;
The following automatic conversions were performed:

'_chemical_melting_point' value 'N/A' was changed to '?' - the value
is undefined or not given.

'_exptl_crystal_density_meas' value 'Not measured' was changed to '?'
- the value is perceived as not measured.

Automatic conversion script
Id: cif_fix_values 4973 2017-02-22 13:04:09Z antanas 

 Adding full bibliography for 7048837--7048847.cif.
;
_cod_database_code 7048847
_shelx_shelxl_version_number 2014/7
_shelx_space_group_comment
;
The symmetry employed for this shelxl refinement is uniquely defined
by the following loop, which should always be used as a source of
symmetry information in preference to the above space-group names.
They are only intended as comments.
;

loop_
_space_group_symop_operation_xyz
'x, y, z'
'-x+1/2, y+1/2, -z+1/2'
'-x, -y, -z'
'x-1/2, -y-1/2, z-1/2'

loop_
_atom_site_label
_atom_site_type_symbol
_atom_site_fract_x
_atom_site_fract_y
_atom_site_fract_z
_atom_site_U_iso_or_equiv
_atom_site_adp_type
_atom_site_occupancy
_atom_site_site_symmetry_order
_atom_site_calc_flag
Tm1 Tm 0.58293(2) 0.25568(2) 0.11676(2) 0.00567(6) Uani 1 1 d
I1 I 0.38694(3) 0.10897(2) 0.40108(2) 0.00768(7) Uani 1 1 d
Mo1 Mo 0.59687(4) 0.59589(3) 0.20297(3) 0.00657(8) Uani 1 1 d
Mo2 Mo 0.63584(4) 0.91135(3) 0.16713(3) 0.00574(8) Uani 1 1 d
O1 O 0.7047(4) 0.75046(19) 0.2205(2) 0.0089(5) Uani 1 1 d
O2 O 0.6526(3) 0.4351(2) 0.1975(2) 0.0084(5) Uani 1 1 d
O3 O 0.6966(3) 1.0724(2) 0.1599(2) 0.0088(5) Uani 1 1 d
O4 O 0.4939(4) 0.6221(2) 0.0627(2) 0.0116(5) Uani 1 1 d
O5 O 0.5407(4) 0.8706(2) 0.0290(2) 0.0123(5) Uani 1 1 d
O6 O 0.3421(4) 0.2140(2) 0.5184(2) 0.0133(5) Uani 1 1 d
O7 O 0.6186(3) 0.0742(2) 0.4380(2) 0.0114(5) Uani 1 1 d
O8 O 0.4222(4) 0.6014(2) 0.2941(2) 0.0156(6) Uani 1 1 d
O9 O 0.4531(4) 0.9237(2) 0.2520(3) 0.0144(6) Uani 1 1 d
O10 O 0.4233(4) 0.2152(3) 0.2857(2) 0.0157(6) Uani 1 1 d
OW1 O 0.2941(4) 0.3159(3) 0.1082(3) 0.0256(7) Uani 1 1 d
OW2 O 0.8978(4) 0.8969(2) 0.0594(3) 0.0173(6) Uani 1 1 d

loop_
_atom_site_aniso_label
_atom_site_aniso_U_11
_atom_site_aniso_U_22
_atom_site_aniso_U_33
_atom_site_aniso_U_23
_atom_site_aniso_U_13
_atom_site_aniso_U_12
Tm1 0.00689(9) 0.00472(9) 0.00532(9) -0.00009(5) -0.00081(6) -0.00005(5)
I1 0.00642(12) 0.00947(12) 0.00717(12) -0.00038(8) 0.00037(8) -0.00053(8)
Mo1 0.00716(16) 0.00393(14) 0.00835(16) 0.00024(11) -0.00303(11) 0.00009(10)
Mo2 0.00695(15) 0.00395(14) 0.00611(15) -0.00066(10) -0.00227(11) 0.00023(10)
O1 0.0147(14) 0.0035(12) 0.0082(13) 0.0007(9) -0.0020(10) -0.0009(9)
O2 0.0108(13) 0.0059(12) 0.0083(12) 0.0004(10) -0.0027(10) -0.0004(10)
O3 0.0117(13) 0.0049(12) 0.0093(12) -0.0005(10) -0.0041(10) 0.0005(10)
O4 0.0138(14) 0.0098(12) 0.0110(13) 0.0016(10) -0.0030(10) -0.0005(10)
O5 0.0210(15) 0.0069(12) 0.0085(13) 0.0004(10) -0.0061(10) 0.0005(11)
O6 0.0136(14) 0.0118(13) 0.0149(14) -0.0054(11) 0.0061(11) -0.0011(11)
O7 0.0072(13) 0.0136(13) 0.0132(13) -0.0015(11) -0.0013(10) 0.0019(10)
O8 0.0150(15) 0.0157(14) 0.0162(15) 0.0003(11) 0.0030(11) 0.0017(11)
O9 0.0105(13) 0.0143(13) 0.0186(14) -0.0022(11) 0.0030(11) -0.0008(11)
O10 0.0139(14) 0.0205(14) 0.0129(14) 0.0099(12) 0.0034(11) 0.0018(12)
OW1 0.0181(16) 0.042(2) 0.0174(15) 0.0133(14) 0.0057(12) 0.0156(14)
OW2 0.0181(15) 0.0177(14) 0.0163(15) -0.0009(11) 0.0045(12) 0.0012(11)

loop_
_atom_type_symbol
_atom_type_description
_atom_type_scat_dispersion_real
_atom_type_scat_dispersion_imag
_atom_type_scat_source
O O 0.0106 0.0060 'International Tables Vol C Tables 4.2.6.8 and 6.1.1.4'
Mo Mo -1.6832 0.6857 'International Tables Vol C Tables 4.2.6.8 and 6.1.1.4'
I I -0.4742 1.8119 'International Tables Vol C Tables 4.2.6.8 and 6.1.1.4'
Tm Tm -0.3139 5.2483 'International Tables Vol C Tables 4.2.6.8 and 6.1.1.4'

loop_
_geom_angle_atom_site_label_1
_geom_angle_atom_site_label_2
_geom_angle_atom_site_label_3
_geom_angle
_geom_angle_site_symmetry_1
_geom_angle_site_symmetry_3
O2 Tm1 O3 130.30(9) . 1_545
O2 Tm1 OW1 87.40(11) . .
O3 Tm1 OW1 128.96(11) 1_545 .
O2 Tm1 O6 82.53(10) . 4_665
O3 Tm1 O6 85.35(9) 1_545 4_665
OW1 Tm1 O6 139.55(10) . 4_665
O2 Tm1 O10 88.38(10) . .
O3 Tm1 O10 81.45(10) 1_545 .
OW1 Tm1 O10 64.49(10) . .
O6 Tm1 O10 153.20(10) 4_665 .
O2 Tm1 O5 154.56(9) . 3_665
O3 Tm1 O5 74.22(9) 1_545 3_665
OW1 Tm1 O5 78.46(11) . 3_665
O6 Tm1 O5 94.56(10) 4_665 3_665
O10 Tm1 O5 104.04(10) . 3_665
O2 Tm1 O1 65.19(8) . 2_645
O3 Tm1 O1 65.23(8) 1_545 2_645
OW1 Tm1 O1 130.70(10) . 2_645
O6 Tm1 O1 79.20(10) 4_665 2_645
O10 Tm1 O1 74.11(10) . 2_645
O5 Tm1 O1 139.29(8) 3_665 2_645
O2 Tm1 O4 82.35(9) . 3_665
O3 Tm1 O4 138.37(9) 1_545 3_665
OW1 Tm1 O4 66.95(10) . 3_665
O6 Tm1 O4 72.91(9) 4_665 3_665
O10 Tm1 O4 130.86(9) . 3_665
O5 Tm1 O4 72.70(9) 3_665 3_665
O1 Tm1 O4 139.51(8) 2_645 3_665
O10 I1 O6 96.90(13) . .
O10 I1 O7 97.83(12) . .
O6 I1 O7 100.48(12) . .
O8 Mo1 O4 101.93(13) . .
O8 Mo1 O2 103.67(12) . .
O4 Mo1 O2 103.17(11) . .
O8 Mo1 O1 103.77(12) . .
O4 Mo1 O1 96.12(12) . .
O2 Mo1 O1 142.12(12) . .
O8 Mo1 O3 97.55(12) . 2_645
O4 Mo1 O3 160.20(11) . 2_645
O2 Mo1 O3 75.35(10) . 2_645
O1 Mo1 O3 75.61(10) . 2_645
O8 Mo1 Mo2 103.84(10) . 2_645
O4 Mo1 Mo2 139.92(9) . 2_645
O2 Mo1 Mo2 40.85(8) . 2_645
O1 Mo1 Mo2 106.80(8) . 2_645
O3 Mo1 Mo2 34.51(7) 2_645 2_645
O9 Mo2 O5 101.71(14) . .
O9 Mo2 O3 98.49(12) . .
O5 Mo2 O3 108.12(12) . .
O9 Mo2 O1 96.59(12) . .
O5 Mo2 O1 96.75(11) . .
O3 Mo2 O1 147.45(12) . .
O9 Mo2 O2 100.78(12) . 2_655
O5 Mo2 O2 156.57(12) . 2_655
O3 Mo2 O2 74.77(10) . 2_655
O1 Mo2 O2 74.16(10) . 2_655
O9 Mo2 OW2 176.85(12) . .
O5 Mo2 OW2 81.43(12) . .
O3 Mo2 OW2 80.53(10) . .
O1 Mo2 OW2 82.84(11) . .
O2 Mo2 OW2 76.09(10) 2_655 .
O9 Mo2 Mo1 101.54(9) . 2_655
O5 Mo2 Mo1 143.50(9) . 2_655
O3 Mo2 Mo1 40.51(8) . 2_655
O1 Mo2 Mo1 108.06(8) . 2_655
O2 Mo2 Mo1 34.27(6) 2_655 2_655
OW2 Mo2 Mo1 75.76(7) . 2_655
Mo1 O1 Mo2 134.19(15) . .
Mo1 O1 Tm1 111.53(11) . 2_655
Mo2 O1 Tm1 111.63(11) . 2_655
Mo1 O2 Mo2 104.89(11) . 2_645
Mo1 O2 Tm1 146.45(13) . .
Mo2 O2 Tm1 108.54(10) 2_645 .
Mo2 O3 Mo1 104.97(11) . 2_655
Mo2 O3 Tm1 142.89(14) . 1_565
Mo1 O3 Tm1 106.96(10) 2_655 1_565
Mo1 O4 Tm1 154.15(14) . 3_665
Mo2 O5 Tm1 157.20(14) . 3_665
I1 O6 Tm1 129.02(14) . 4_566
I1 O10 Tm1 144.66(16) . .

loop_
_geom_bond_atom_site_label_1
_geom_bond_atom_site_label_2
_geom_bond_distance
_geom_bond_site_symmetry_2
Tm1 O2 2.276(2) .
Tm1 O3 2.289(2) 1_545
Tm1 OW1 2.279(3) .
Tm1 O6 2.306(3) 4_665
Tm1 O10 2.328(3) .
Tm1 O5 2.335(3) 3_665
Tm1 O1 2.377(3) 2_645
Tm1 O4 2.488(3) 3_665
I1 O10 1.794(3) .
I1 O6 1.813(3) .
I1 O7 1.821(3) .
Mo1 O8 1.698(3) .
Mo1 O4 1.749(3) .
Mo1 O2 1.870(2) .
Mo1 O1 1.936(2) .
Mo1 O3 2.159(3) 2_645
Mo1 Mo2 3.2099(5) 2_645
Mo2 O9 1.710(3) .
Mo2 O5 1.741(3) .
Mo2 O3 1.883(2) .
Mo2 O1 1.980(2) .
Mo2 O2 2.172(3) 2_655
Mo2 OW2 2.360(3) .
Mo2 Mo1 3.2099(5) 2_655
O1 Tm1 2.377(3) 2_655
O2 Mo2 2.172(3) 2_645
O3 Mo1 2.159(3) 2_655
O3 Tm1 2.289(2) 1_565
O4 Tm1 2.488(3) 3_665
O5 Tm1 2.335(3) 3_665
O6 Tm1 2.306(3) 4_566
